data_4313050
loop_
_publ_author_name
'Michael J. Goldcamp'
'Sara E. Edison'
'Leah N. Squires'
'Dell T. Rosa'
'Neil K. Vowels'
'Nathan L. Coker'
'Jeanette A. Krause Bauer'
'Michael J. Baldwin'

_publ_contact_author_address
;     Department of Chemistry
      University of Cincinnati
      Cincinnati, OH 45221-0172 USA
;
_publ_contact_author_email jeanette.krause@uc.edu
_publ_contact_author_fax '513 556 9239'
_publ_contact_author_name 'Dr. Jeanette A. Krause Bauer'
_publ_contact_author_phone '513 556 9226'
_publ_section_title
;
 Structural and Spectroscopic Studies of Nickel(II) Complexes with a
 Library of Bis(oxime)amine-Containing Ligands
;
_journal_name_full 'Inorganic Chemistry'
_journal_page_first 717
_journal_page_last 728
_journal_paper_doi 10.1021/ic025860q
_journal_volume 42
_journal_year 2003
_chemical_formula_sum 'C8 H17 Cl2 N3 Ni O3'
_chemical_formula_weight 332.86
_chemical_name_common Ni(EABOH~3~)Cl~2~
_chemical_name_systematic
; 
 Nickel(II) (N-2-hydroxyethyl-N,N-bis(1-propan-2-onyl oxime)amine) 
chloride 
;
_space_group_IT_number 14
_symmetry_cell_setting monoclinic
_symmetry_space_group_name_Hall '-P 2yn'
_symmetry_space_group_name_H-M 'P 1 21/n 1'
_atom_sites_solution_hydrogens geom
_atom_sites_solution_primary direct
_atom_sites_solution_secondary difmap
_audit_creation_method SHELXL-97
_cell_angle_alpha 90.00
_cell_angle_beta 91.0810(10)
_cell_angle_gamma 90.00
_cell_formula_units_Z 4
_cell_length_a 8.4430(3)
_cell_length_b 12.1399(4)
_cell_length_c 12.8157(4)
_cell_measurement_reflns_used 5083
_cell_measurement_temperature 150(2)
_cell_measurement_theta_max 32.31
_cell_measurement_theta_min 2.31
_cell_volume 1313.34(8)
_computing_cell_refinement 'SMART v5.622'
_computing_data_collection 'SMART v5.622'
_computing_data_reduction 'SAINT v6.02A'
_computing_molecular_graphics 'SHELXTL v5.1'
_computing_publication_material 'SHELXTL v5.1'
_computing_structure_refinement 'SHELXTL v5.1'
_computing_structure_solution 'SHELXTL v5.1'
_diffrn_ambient_temperature 150(2)
_diffrn_measured_fraction_theta_full 1.000
_diffrn_measured_fraction_theta_max 1.000
_diffrn_measurement_device_type 'SMART 6000 Platform CCD'
_diffrn_measurement_method '\w scans'
_diffrn_radiation_monochromator graphite
_diffrn_radiation_source 'sealed tube'
_diffrn_radiation_type MoK\a
_diffrn_radiation_wavelength 0.71073
_diffrn_reflns_av_R_equivalents 0.0290
_diffrn_reflns_av_sigmaI/netI 0.0224
_diffrn_reflns_limit_h_max 12
_diffrn_reflns_limit_h_min -12
_diffrn_reflns_limit_k_max 18
_diffrn_reflns_limit_k_min -18
_diffrn_reflns_limit_l_max 12
_diffrn_reflns_limit_l_min -19
_diffrn_reflns_number 14381
_diffrn_reflns_theta_full 32.21
_diffrn_reflns_theta_max 32.21
_diffrn_reflns_theta_min 2.31
_exptl_absorpt_coefficient_mu 1.884
_exptl_absorpt_correction_T_max 0.8639
_exptl_absorpt_correction_T_min 0.5051
_exptl_absorpt_correction_type multi-scan
_exptl_absorpt_process_details 'SADABS, Sheldrick, 1996'
_exptl_crystal_colour blue-green
_exptl_crystal_density_diffrn 1.683
_exptl_crystal_density_method 'not measured'
_exptl_crystal_description plate
_exptl_crystal_F_000 688
_exptl_crystal_size_max 0.42
_exptl_crystal_size_mid 0.22
_exptl_crystal_size_min 0.08
_refine_diff_density_max 0.624
_refine_diff_density_min -0.371
_refine_diff_density_rms 0.075
_refine_ls_extinction_method none
_refine_ls_goodness_of_fit_ref 1.090
_refine_ls_hydrogen_treatment mixed
_refine_ls_matrix_type full
_refine_ls_number_parameters 154
_refine_ls_number_reflns 4651
_refine_ls_number_restraints 0
_refine_ls_restrained_S_all 1.090
_refine_ls_R_factor_all 0.0339
_refine_ls_R_factor_gt 0.0305
_refine_ls_shift/su_max 0.002
_refine_ls_shift/su_mean 0.000
_refine_ls_structure_factor_coef Fsqd
_refine_ls_weighting_details 'calc w=1/[\s^2^(Fo^2^)+(0.0319P)^2^+0.8782P] where P=(Fo^2^+2Fc^2^)/3'
_refine_ls_weighting_scheme calc
_refine_ls_wR_factor_gt 0.0757
_refine_ls_wR_factor_ref 0.0773
_reflns_number_gt 4276
_reflns_number_total 4651
_reflns_threshold_expression >2sigma(I)
_cod_data_source_file ic025860q_s2_11.cif
_cod_data_source_block 10
_cod_depositor_comments
;
The following automatic conversions were performed:

'_symmetry_cell_setting' value 'Monoclinic' changed to 'monoclinic'
according to the built-in table from CIF Core dictionary named
'cif_core.dic' version 2.4.1 from 2010-06-29.

Automatic conversion script
Id: cif_fix_values 1646 2011-03-28 12:23:43Z adriana 
;
_cod_database_code 4313050

loop_
_symmetry_equiv_pos_as_xyz
'x, y, z'
'-x+1/2, y+1/2, -z+1/2'
'-x, -y, -z'
'x-1/2, -y-1/2, z-1/2'

loop_
_atom_site_label
_atom_site_type_symbol
_atom_site_fract_x
_atom_site_fract_y
_atom_site_fract_z
_atom_site_U_iso_or_equiv
_atom_site_adp_type
_atom_site_occupancy
_atom_site_symmetry_multiplicity
_atom_site_calc_flag
_atom_site_refinement_flags
_atom_site_disorder_assembly
_atom_site_disorder_group
Ni Ni 0.01630(2) 0.396996(14) 0.734859(13) 0.01464(5) Uani 1 1 d . . .
Cl1 Cl -0.08537(5) 0.53316(3) 0.85102(3) 0.03008(9) Uani 1 1 d . . .
Cl2 Cl 0.13127(4) 0.52534(3) 0.61580(3) 0.02382(8) Uani 1 1 d . . .
O1 O -0.16647(14) 0.30347(10) 0.91784(9) 0.0254(2) Uani 1 1 d . . .
H1 H -0.1628 0.3726 0.9157 0.038 Uiso 1 1 d . . .
O2 O 0.28468(13) 0.43329(10) 0.89879(9) 0.0241(2) Uani 1 1 d . . .
H2 H 0.2028 0.4607 0.9206 0.036 Uiso 1 1 d . . .
O3 O -0.16785(12) 0.37795(8) 0.61735(8) 0.01829(18) Uani 1 1 d . . .
H3 H -0.1468 0.4186 0.5750 0.027 Uiso 1 1 d . . .
N1 N -0.07806(13) 0.28016(10) 0.82987(9) 0.0169(2) Uani 1 1 d . . .
N2 N 0.23229(14) 0.37827(10) 0.80842(9) 0.0180(2) Uani 1 1 d . . .
N3 N 0.10264(13) 0.25190(10) 0.66373(9) 0.0166(2) Uani 1 1 d . . .
C1 C 0.05984(19) 0.15372(11) 0.72668(11) 0.0211(3) Uani 1 1 d . . .
H1A H 0.1584 0.1186 0.7534 0.025 Uiso 1 1 calc R . .
H1B H 0.0050 0.0999 0.6806 0.025 Uiso 1 1 calc R . .
C2 C -0.04388(17) 0.17887(11) 0.81679(11) 0.0189(2) Uani 1 1 d . . .
C3 C -0.0929(3) 0.08673(15) 0.88536(17) 0.0391(4) Uani 1 1 d . . .
H3A H -0.1600 0.1153 0.9408 0.059 Uiso 1 1 calc R . .
H3B H 0.0014 0.0518 0.9165 0.059 Uiso 1 1 calc R . .
H3C H -0.1524 0.0323 0.8440 0.059 Uiso 1 1 calc R . .
C4 C 0.27633(16) 0.26643(13) 0.66167(11) 0.0215(3) Uani 1 1 d . . .
H4A H 0.3045 0.3110 0.6001 0.026 Uiso 1 1 calc R . .
H4B H 0.3279 0.1936 0.6553 0.026 Uiso 1 1 calc R . .
C5 C 0.33657(16) 0.32303(12) 0.75985(10) 0.0187(2) Uani 1 1 d . . .
C6 C 0.50786(18) 0.31391(15) 0.78766(13) 0.0267(3) Uani 1 1 d . . .
H6A H 0.5298 0.3543 0.8526 0.040 Uiso 1 1 calc R . .
H6B H 0.5708 0.3452 0.7314 0.040 Uiso 1 1 calc R . .
H6C H 0.5359 0.2362 0.7973 0.040 Uiso 1 1 calc R . .
C7 C 0.02644(17) 0.24657(12) 0.55854(10) 0.0189(2) Uani 1 1 d . . .
H7A H 0.0407 0.1722 0.5284 0.023 Uiso 1 1 calc R . .
H7B H 0.0760 0.3009 0.5117 0.023 Uiso 1 1 calc R . .
C8 C -0.14833(17) 0.27158(11) 0.56839(11) 0.0190(2) Uani 1 1 d . . .
H8A H -0.1999 0.2719 0.4984 0.023 Uiso 1 1 calc R . .
H8B H -0.1993 0.2139 0.6109 0.023 Uiso 1 1 calc R . .

loop_
_atom_site_aniso_label
_atom_site_aniso_U_11
_atom_site_aniso_U_22
_atom_site_aniso_U_33
_atom_site_aniso_U_23
_atom_site_aniso_U_13
_atom_site_aniso_U_12
Ni 0.01551(8) 0.01210(8) 0.01633(8) 0.00134(5) 0.00086(6) 0.00073(5)
Cl1 0.0387(2) 0.01771(16) 0.0341(2) -0.00614(13) 0.00659(16) 0.00418(14)
Cl2 0.02893(17) 0.02097(16) 0.02134(15) 0.00712(12) -0.00529(12) -0.00842(12)
O1 0.0281(5) 0.0268(5) 0.0217(5) -0.0003(4) 0.0121(4) -0.0008(4)
O2 0.0262(5) 0.0250(5) 0.0211(5) -0.0038(4) -0.0029(4) -0.0018(4)
O3 0.0193(4) 0.0156(4) 0.0200(4) 0.0018(3) 0.0000(3) 0.0010(3)
N1 0.0163(5) 0.0187(5) 0.0158(5) 0.0006(4) 0.0038(4) -0.0006(4)
N2 0.0199(5) 0.0180(5) 0.0160(5) 0.0016(4) -0.0015(4) -0.0016(4)
N3 0.0179(5) 0.0176(5) 0.0143(5) 0.0016(4) 0.0010(4) 0.0028(4)
C1 0.0308(7) 0.0133(5) 0.0194(6) 0.0019(4) 0.0009(5) 0.0055(5)
C2 0.0220(6) 0.0160(6) 0.0185(6) 0.0030(4) 0.0009(5) -0.0023(5)
C3 0.0531(11) 0.0224(8) 0.0422(10) 0.0118(7) 0.0142(9) -0.0053(7)
C4 0.0166(6) 0.0298(7) 0.0183(6) -0.0006(5) 0.0020(4) 0.0053(5)
C5 0.0159(5) 0.0233(6) 0.0168(5) 0.0053(5) 0.0001(4) 0.0009(5)
C6 0.0169(6) 0.0356(8) 0.0276(7) 0.0050(6) -0.0018(5) 0.0025(6)
C7 0.0218(6) 0.0210(6) 0.0139(5) -0.0017(4) 0.0005(4) 0.0022(5)
C8 0.0209(6) 0.0165(6) 0.0195(6) -0.0002(5) -0.0006(5) -0.0019(5)

loop_
_atom_type_symbol
_atom_type_description
_atom_type_scat_dispersion_real
_atom_type_scat_dispersion_imag
_atom_type_scat_source
C C 0.0033 0.0016 'International Tables Vol C Tables 4.2.6.8 and 6.1.1.4'
H H 0.0000 0.0000 'International Tables Vol C Tables 4.2.6.8 and 6.1.1.4'
N N 0.0061 0.0033 'International Tables Vol C Tables 4.2.6.8 and 6.1.1.4'
O O 0.0106 0.0060 'International Tables Vol C Tables 4.2.6.8 and 6.1.1.4'
Cl Cl 0.1484 0.1585 'International Tables Vol C Tables 4.2.6.8 and 6.1.1.4'
Ni Ni 0.3393 1.1124 'International Tables Vol C Tables 4.2.6.8 and 6.1.1.4'

loop_
_geom_angle_atom_site_label_1
_geom_angle_atom_site_label_2
_geom_angle_atom_site_label_3
_geom_angle
_geom_angle_site_symmetry_1
_geom_angle_site_symmetry_3
_geom_angle_publ_flag
N1 Ni N2 90.14(5) . . y
N1 Ni N3 79.65(5) . . y
N2 Ni N3 78.19(5) . . y
N1 Ni O3 93.31(4) . . y
N2 Ni O3 158.88(5) . . y
N3 Ni O3 81.94(4) . . y
N1 Ni Cl1 87.72(4) . . y
N2 Ni Cl1 96.71(4) . . y
N3 Ni Cl1 166.30(3) . . y
O3 Ni Cl1 104.24(3) . . y
N1 Ni Cl2 176.45(3) . . y
N2 Ni Cl2 89.85(3) . . y
N3 Ni Cl2 96.87(3) . . y
O3 Ni Cl2 85.44(3) . . y
Cl1 Ni Cl2 95.807(16) . . y
C8 O3 Ni 108.19(8) . . y
C2 N1 O1 115.37(12) . . y
C2 N1 Ni 119.99(10) . . y
O1 N1 Ni 124.26(9) . . y
C5 N2 O2 116.29(11) . . y
C5 N2 Ni 116.70(9) . . y
O2 N2 Ni 126.27(9) . . y
C4 N3 C7 113.72(11) . . y
C4 N3 C1 110.89(11) . . y
C7 N3 C1 110.61(11) . . y
C4 N3 Ni 104.96(9) . . y
C7 N3 Ni 106.28(8) . . y
C1 N3 Ni 110.10(8) . . y
N3 C1 C2 114.04(11) . . y
N1 C2 C3 125.59(14) . . y
N1 C2 C1 115.86(12) . . y
C3 C2 C1 118.50(13) . . y
N3 C4 C5 110.94(11) . . y
N2 C5 C6 126.74(14) . . y
N2 C5 C4 114.80(12) . . y
C6 C5 C4 118.39(13) . . y
N3 C7 C8 108.78(11) . . y
O3 C8 C7 109.53(11) . . y

loop_
_geom_bond_atom_site_label_1
_geom_bond_atom_site_label_2
_geom_bond_distance
_geom_bond_site_symmetry_2
_geom_bond_publ_flag
Ni N1 2.0410(12) . y
Ni N2 2.0496(12) . y
Ni N3 2.1189(12) . y
Ni O3 2.1565(10) . y
Ni Cl1 2.3945(4) . y
Ni Cl2 2.3988(4) . y
O1 N1 1.3928(15) . y
O2 N2 1.4013(15) . y
O3 C8 1.4465(17) . y
N1 C2 1.2749(18) . y
N2 C5 1.2779(18) . y
N3 C4 1.4778(18) . y
N3 C7 1.4842(17) . y
N3 C1 1.4876(18) . y
C1 C2 1.494(2) . y
C2 C3 1.486(2) . y
C4 C5 1.513(2) . y
C5 C6 1.4871(19) . y
C7 C8 1.514(2) . y
